data_7227172
loop_
_publ_author_name
'Mekhzoum, M. E. M.'
'Essassi, E. M.'
'Qaiss, A.'
'Bouhfid, R.'

_publ_section_title
;
 Fluorescent bio-nanocomposites based on chitosan reinforced hemicyanine
 dye-modified montmorillonite
;
_journal_issue 112
_journal_name_full 'RSC Adv.'
_journal_page_first 111472
_journal_paper_doi 10.1039/C6RA23320A
_journal_volume 6
_journal_year 2016
_chemical_formula_moiety 'I, C18 H18 N O S'
_chemical_formula_sum 'C18 H18 I N O S'
_chemical_formula_weight 423.29
_chemical_name_systematic
;
 ?
;
_space_group_crystal_system triclinic
_space_group_IT_number 2
_space_group_name_Hall '-P 1'
_space_group_name_H-M_alt 'P -1'
_symmetry_space_group_name_Hall '-P 1'
_symmetry_space_group_name_H-M 'P -1'
_atom_sites_solution_hydrogens geom
_atom_sites_solution_primary dual
_audit_creation_date 2016-10-04
_audit_creation_method
;
Olex2 1.2
(compiled 2016.09.09 svn.r3337 for OlexSys, GUI svn.r5227)
;
_audit_update_record
;
2016-10-28 deposited with the CCDC.
2016-11-23 downloaded from the CCDC.
;
_cell_angle_alpha 97.090(4)
_cell_angle_beta 99.284(4)
_cell_angle_gamma 91.950(4)
_cell_formula_units_Z 2
_cell_length_a 7.7022(8)
_cell_length_b 10.3394(11)
_cell_length_c 11.3339(12)
_cell_measurement_temperature 293(2)
_cell_volume 882.61(16)
_computing_molecular_graphics 'Olex2 (Dolomanov et al., 2009)'
_computing_publication_material 'Olex2 (Dolomanov et al., 2009)'
_computing_structure_refinement 'XL (Sheldrick, 2008)'
_computing_structure_solution 'XM (Sheldrick, 2008)'
_diffrn_ambient_temperature 293(2)
_diffrn_measured_fraction_theta_full 1.000
_diffrn_measured_fraction_theta_max 1.000
_diffrn_radiation_type MoK\a
_diffrn_radiation_wavelength 0.71073
_diffrn_reflns_av_R_equivalents 0.0284
_diffrn_reflns_av_unetI/netI 0.0152
_diffrn_reflns_Laue_measured_fraction_full 1.000
_diffrn_reflns_Laue_measured_fraction_max 1.000
_diffrn_reflns_limit_h_max 11
_diffrn_reflns_limit_h_min -11
_diffrn_reflns_limit_k_max 14
_diffrn_reflns_limit_k_min -14
_diffrn_reflns_limit_l_max 16
_diffrn_reflns_limit_l_min -16
_diffrn_reflns_number 37226
_diffrn_reflns_point_group_measured_fraction_full 1.000
_diffrn_reflns_point_group_measured_fraction_max 1.000
_diffrn_reflns_theta_full 26.000
_diffrn_reflns_theta_max 30.614
_diffrn_reflns_theta_min 1.836
_exptl_absorpt_coefficient_mu 1.933
_exptl_crystal_density_diffrn 1.593
_exptl_crystal_F_000 420
_refine_diff_density_max 0.943
_refine_diff_density_min -0.378
_refine_diff_density_rms 0.091
_refine_ls_extinction_method none
_refine_ls_goodness_of_fit_ref 1.182
_refine_ls_hydrogen_treatment constr
_refine_ls_matrix_type full
_refine_ls_number_parameters 201
_refine_ls_number_reflns 5427
_refine_ls_number_restraints 0
_refine_ls_restrained_S_all 1.182
_refine_ls_R_factor_all 0.0285
_refine_ls_R_factor_gt 0.0225
_refine_ls_shift/su_max 0.001
_refine_ls_shift/su_mean 0.000
_refine_ls_structure_factor_coef Fsqd
_refine_ls_weighting_details 'w=1/[\s^2^(Fo^2^)+(0.0431P)^2^+0.1170P] where P=(Fo^2^+2Fc^2^)/3'
_refine_ls_weighting_scheme calc
_refine_ls_wR_factor_gt 0.0610
_refine_ls_wR_factor_ref 0.0774
_reflns_Friedel_coverage 0.000
_reflns_number_gt 4776
_reflns_number_total 5427
_reflns_threshold_expression 'I > 2\s(I)'
_cod_data_source_file c6ra23320a2.cif
_cod_data_source_block HDa_a
_cod_database_code 7227172
_shelxl_version_number 2014-3
_shelx_space_group_comment
;
The symmetry employed for this shelxl refinement is uniquely defined
by the following loop, which should always be used as a source of
symmetry information in preference to the above space-group names.
They are only intended as comments.
;
_olex2_refinement_description
;
1. Fixed Uiso
 At 1.2 times of:
  All C(H) groups, All C(H,H) groups
 At 1.5 times of:
  All C(H,H,H) groups
2.a Secondary CH2 refined with riding coordinates:
 C010(H01A,H01B)
2.b Aromatic/amide H refined with riding coordinates:
 C005(H005), C007(H007), C011(H011), C012(H012), C013(H013), C015(H015),
 C016(H016), C018(H018), C019(H019), C1(H1)
2.c Idealised Me refined as rotating group:
 C020(H02A,H02B,H02C), C(HA,HB,HC)
;
_olex2_submission_special_instructions 'No special instructions were received'

loop_
_space_group_symop_operation_xyz
'x, y, z'
'-x, -y, -z'

loop_
_atom_site_label
_atom_site_type_symbol
_atom_site_fract_x
_atom_site_fract_y
_atom_site_fract_z
_atom_site_U_iso_or_equiv
_atom_site_adp_type
_atom_site_occupancy
_atom_site_site_symmetry_order
_atom_site_calc_flag
_atom_site_refinement_flags_posn
I001 I 0.14678(2) 0.34567(2) 0.21513(2) 0.04590(6) Uani 1 1 d .
S002 S -0.44202(6) -0.01580(5) -0.22542(4) 0.03793(10) Uani 1 1 d .
N1 N -0.34132(19) 0.21721(15) -0.13223(14) 0.0343(3) Uani 1 1 d .
C005 C -0.2269(2) -0.06555(18) 0.02540(16) 0.0345(3) Uani 1 1 d .
H005 H -0.2829 -0.1315 -0.0330 0.041 Uiso 1 1 calc R
C006 C -0.4412(2) 0.23082(19) -0.24410(16) 0.0349(3) Uani 1 1 d .
C007 C -0.0588(2) -0.01089(17) 0.23425(17) 0.0363(3) Uani 1 1 d .
H007 H -0.0636 0.0776 0.2272 0.044 Uiso 1 1 calc R
C008 C -0.3300(2) 0.09358(18) -0.10956(15) 0.0329(3) Uani 1 1 d .
C009 C 0.0331(2) -0.18205(19) 0.35186(16) 0.0372(4) Uani 1 1 d .
C010 C -0.2629(3) 0.33093(19) -0.04435(19) 0.0431(4) Uani 1 1 d .
H01A H -0.2530 0.4064 -0.0864 0.052 Uiso 1 1 calc R
H01B H -0.1453 0.3122 -0.0078 0.052 Uiso 1 1 calc R
C011 C -0.6110(2) 0.1012(2) -0.42036(17) 0.0437(4) Uani 1 1 d .
H011 H -0.6574 0.0207 -0.4612 0.052 Uiso 1 1 calc R
C012 C -0.2356(2) 0.05759(19) -0.00016(16) 0.0362(3) Uani 1 1 d .
H012 H -0.1766 0.1236 0.0568 0.043 Uiso 1 1 calc R
C013 C -0.4734(3) 0.3462(2) -0.2937(2) 0.0449(4) Uani 1 1 d .
H013 H -0.4291 0.4268 -0.2522 0.054 Uiso 1 1 calc R
C014 C -0.1367(2) -0.10334(17) 0.13704(15) 0.0314(3) Uani 1 1 d .
C015 C -0.1262(3) -0.23536(18) 0.15145(17) 0.0380(4) Uani 1 1 d .
H015 H -0.1773 -0.2980 0.0882 0.046 Uiso 1 1 calc R
C016 C -0.5743(3) 0.3355(3) -0.4076(2) 0.0525(5) Uani 1 1 d .
H016 H -0.5974 0.4107 -0.4433 0.063 Uiso 1 1 calc R
O017 O 0.1175(2) -0.20765(17) 0.46029(14) 0.0554(4) Uani 1 1 d .
C018 C -0.6423(3) 0.2146(3) -0.4704(2) 0.0501(5) Uani 1 1 d .
H018 H -0.7093 0.2109 -0.5469 0.060 Uiso 1 1 calc R
C019 C 0.0242(3) -0.04977(19) 0.33942(17) 0.0394(4) Uani 1 1 d .
H019 H 0.0750 0.0126 0.4030 0.047 Uiso 1 1 calc R
C020 C -0.3742(4) 0.3621(3) 0.0538(3) 0.0619(6) Uani 1 1 d .
H02A H -0.4910 0.3799 0.0177 0.093 Uiso 1 1 calc GR
H02B H -0.3221 0.4372 0.1078 0.093 Uiso 1 1 calc GR
H02C H -0.3799 0.2889 0.0977 0.093 Uiso 1 1 calc GR
C1 C -0.0420(3) -0.27570(18) 0.25716(18) 0.0404(4) Uani 1 1 d .
H1 H -0.0358 -0.3641 0.2646 0.048 Uiso 1 1 calc R
C2 C -0.5082(2) 0.11089(19) -0.30701(16) 0.0343(3) Uani 1 1 d .
C C 0.1149(4) -0.3399(3) 0.4854(2) 0.0645(7) Uani 1 1 d .
HA H 0.1747 -0.3919 0.4301 0.097 Uiso 1 1 calc GR
HB H -0.0050 -0.3734 0.4766 0.097 Uiso 1 1 calc GR
HC H 0.1731 -0.3431 0.5664 0.097 Uiso 1 1 calc GR

loop_
_atom_site_aniso_label
_atom_site_aniso_U_11
_atom_site_aniso_U_22
_atom_site_aniso_U_33
_atom_site_aniso_U_23
_atom_site_aniso_U_13
_atom_site_aniso_U_12
I001 0.06058(10) 0.03414(8) 0.03991(8) 0.00393(5) 0.00146(6) -0.00513(6)
S002 0.0399(2) 0.0354(2) 0.0362(2) 0.00294(17) 0.00067(17) 0.00283(17)
N1 0.0341(7) 0.0352(7) 0.0331(7) 0.0089(6) 0.0009(5) -0.0015(5)
C005 0.0342(8) 0.0365(8) 0.0322(8) 0.0039(6) 0.0046(6) 0.0025(6)
C006 0.0298(7) 0.0414(9) 0.0346(8) 0.0110(7) 0.0042(6) -0.0003(6)
C007 0.0425(9) 0.0288(8) 0.0368(8) 0.0084(6) 0.0020(7) -0.0033(6)
C008 0.0315(7) 0.0363(8) 0.0314(8) 0.0068(6) 0.0049(6) 0.0022(6)
C009 0.0405(9) 0.0409(9) 0.0328(8) 0.0125(7) 0.0068(7) 0.0055(7)
C010 0.0467(10) 0.0356(9) 0.0428(10) 0.0068(7) -0.0049(8) -0.0061(7)
C011 0.0355(9) 0.0581(12) 0.0349(9) 0.0023(8) 0.0007(7) 0.0049(8)
C012 0.0369(8) 0.0384(9) 0.0327(8) 0.0075(7) 0.0017(6) 0.0012(7)
C013 0.0416(9) 0.0445(10) 0.0494(11) 0.0186(9) 0.0017(8) -0.0037(8)
C014 0.0313(7) 0.0306(7) 0.0333(8) 0.0064(6) 0.0072(6) 0.0014(6)
C015 0.0445(9) 0.0298(8) 0.0382(9) 0.0019(6) 0.0053(7) 0.0005(7)
C016 0.0458(10) 0.0616(14) 0.0535(12) 0.0300(11) 0.0015(9) 0.0021(9)
O017 0.0754(11) 0.0514(9) 0.0381(7) 0.0147(7) -0.0027(7) 0.0104(8)
C018 0.0401(10) 0.0719(15) 0.0386(10) 0.0178(10) -0.0011(8) 0.0048(9)
C019 0.0451(9) 0.0358(9) 0.0344(8) 0.0039(7) -0.0001(7) -0.0053(7)
C020 0.0649(14) 0.0548(14) 0.0610(14) -0.0108(11) 0.0074(12) 0.0107(11)
C1 0.0502(10) 0.0308(8) 0.0422(10) 0.0098(7) 0.0090(8) 0.0063(7)
C2 0.0289(7) 0.0416(9) 0.0327(8) 0.0067(7) 0.0044(6) 0.0035(6)
C 0.0897(19) 0.0600(15) 0.0527(13) 0.0306(12) 0.0157(13) 0.0271(14)

loop_
_atom_type_symbol
_atom_type_description
_atom_type_scat_dispersion_real
_atom_type_scat_dispersion_imag
_atom_type_scat_source
C C 0.0033 0.0016 'International Tables Vol C Tables 4.2.6.8 and 6.1.1.4'
H H 0.0000 0.0000 'International Tables Vol C Tables 4.2.6.8 and 6.1.1.4'
I I -0.4742 1.8119 'International Tables Vol C Tables 4.2.6.8 and 6.1.1.4'
N N 0.0061 0.0033 'International Tables Vol C Tables 4.2.6.8 and 6.1.1.4'
O O 0.0106 0.0060 'International Tables Vol C Tables 4.2.6.8 and 6.1.1.4'
S S 0.1246 0.1234 'International Tables Vol C Tables 4.2.6.8 and 6.1.1.4'

loop_
_geom_angle_atom_site_label_1
_geom_angle_atom_site_label_2
_geom_angle_atom_site_label_3
_geom_angle
C008 S002 C2 90.72(9)
C006 N1 C010 122.62(15)
C008 N1 C006 114.02(16)
C008 N1 C010 123.29(15)
C012 C005 H005 117.6
C012 C005 C014 124.83(17)
C014 C005 H005 117.6
C013 C006 N1 127.27(18)
C2 C006 N1 111.76(16)
C2 C006 C013 120.96(17)
C014 C007 H007 119.6
C019 C007 H007 119.6
C019 C007 C014 120.73(16)
N1 C008 S002 112.58(13)
N1 C008 C012 123.29(17)
C012 C008 S002 124.13(14)
O017 C009 C019 114.84(18)
O017 C009 C1 125.13(18)
C1 C009 C019 120.02(16)
N1 C010 H01A 109.4
N1 C010 H01B 109.4
N1 C010 C020 111.39(17)
H01A C010 H01B 108.0
C020 C010 H01A 109.4
C020 C010 H01B 109.4
C018 C011 H011 121.1
C018 C011 C2 117.7(2)
C2 C011 H011 121.1
C005 C012 C008 124.07(18)
C005 C012 H012 118.0
C008 C012 H012 118.0
C006 C013 H013 121.5
C016 C013 C006 117.0(2)
C016 C013 H013 121.5
C007 C014 C005 122.10(16)
C015 C014 C005 120.15(16)
C015 C014 C007 117.75(16)
C014 C015 H015 119.0
C1 C015 C014 121.97(18)
C1 C015 H015 119.0
C013 C016 H016 119.1
C013 C016 C018 121.9(2)
C018 C016 H016 119.1
C009 O017 C 118.3(2)
C011 C018 C016 120.73(19)
C011 C018 H018 119.6
C016 C018 H018 119.6
C007 C019 C009 120.56(18)
C007 C019 H019 119.7
C009 C019 H019 119.7
C010 C020 H02A 109.5
C010 C020 H02B 109.5
C010 C020 H02C 109.5
H02A C020 H02B 109.5
H02A C020 H02C 109.5
H02B C020 H02C 109.5
C009 C1 H1 120.5
C015 C1 C009 118.96(17)
C015 C1 H1 120.5
C006 C2 S002 110.91(13)
C011 C2 S002 127.44(16)
C011 C2 C006 121.64(18)
O017 C HA 109.5
O017 C HB 109.5
O017 C HC 109.5
HA C HB 109.5
HA C HC 109.5
HB C HC 109.5

loop_
_geom_bond_atom_site_label_1
_geom_bond_atom_site_label_2
_geom_bond_distance
S002 C008 1.7173(18)
S002 C2 1.7387(19)
N1 C006 1.398(2)
N1 C008 1.337(2)
N1 C010 1.486(2)
C005 H005 0.9300
C005 C012 1.342(3)
C005 C014 1.447(2)
C006 C013 1.393(3)
C006 C2 1.390(3)
C007 H007 0.9300
C007 C014 1.405(2)
C007 C019 1.372(3)
C008 C012 1.430(2)
C009 O017 1.355(2)
C009 C019 1.395(3)
C009 C1 1.389(3)
C010 H01A 0.9700
C010 H01B 0.9700
C010 C020 1.521(3)
C011 H011 0.9300
C011 C018 1.377(3)
C011 C2 1.387(3)
C012 H012 0.9300
C013 H013 0.9300
C013 C016 1.384(3)
C014 C015 1.398(2)
C015 H015 0.9300
C015 C1 1.386(3)
C016 H016 0.9300
C016 C018 1.400(4)
O017 C 1.431(3)
C018 H018 0.9300
C019 H019 0.9300
C020 H02A 0.9600
C020 H02B 0.9600
C020 H02C 0.9600
C1 H1 0.9300
C HA 0.9600
C HB 0.9600
C HC 0.9600

loop_
_geom_torsion_atom_site_label_1
_geom_torsion_atom_site_label_2
_geom_torsion_atom_site_label_3
_geom_torsion_atom_site_label_4
_geom_torsion
S002 C008 C012 C005 -1.4(3)
N1 C006 C013 C016 178.87(19)
N1 C006 C2 S002 -0.79(19)
N1 C006 C2 C011 -179.91(16)
N1 C008 C012 C005 178.14(17)
C005 C014 C015 C1 -179.63(17)
C006 N1 C008 S002 0.15(19)
C006 N1 C008 C012 -179.48(16)
C006 N1 C010 C020 99.7(2)
C006 C013 C016 C018 0.4(3)
C007 C014 C015 C1 -0.2(3)
C008 S002 C2 C006 0.74(13)
C008 S002 C2 C011 179.79(17)
C008 N1 C006 C013 -178.57(18)
C008 N1 C006 C2 0.4(2)
C008 N1 C010 C020 -77.1(2)
C010 N1 C006 C013 4.4(3)
C010 N1 C006 C2 -176.63(16)
C010 N1 C008 S002 177.18(14)
C010 N1 C008 C012 -2.4(3)
C012 C005 C014 C007 4.6(3)
C012 C005 C014 C015 -175.94(18)
C013 C006 C2 S002 178.28(15)
C013 C006 C2 C011 -0.8(3)
C013 C016 C018 C011 0.1(3)
C014 C005 C012 C008 -177.95(17)
C014 C007 C019 C009 0.1(3)
C014 C015 C1 C009 0.5(3)
O017 C009 C019 C007 -179.57(18)
O017 C009 C1 C015 179.27(19)
C018 C011 C2 S002 -177.62(15)
C018 C011 C2 C006 1.3(3)
C019 C007 C014 C005 179.33(17)
C019 C007 C014 C015 -0.1(3)
C019 C009 O017 C 172.9(2)
C019 C009 C1 C015 -0.5(3)
C1 C009 O017 C -6.8(3)
C1 C009 C019 C007 0.2(3)
C2 S002 C008 N1 -0.51(13)
C2 S002 C008 C012 179.12(16)
C2 C006 C013 C016 -0.1(3)
C2 C011 C018 C016 -1.0(3)
